data_7037022
loop_
_publ_author_name
'Lin, Xinsong'
'Tabassum, Danisa'
'Mar, Arthur'

_publ_section_title
;
 Narrowing the gap: from semiconductor to semimetal in the homologous
 series of rare-earth zinc arsenides RE2-yZn4As4&#x00B7;n(REAs) and
 Mn-substituted derivatives RE2-yMnxZn4-xAs4&#x00B7;n(REAs) (RE = La-Nd,
 Sm, Gd).
;
_journal_issue 46
_journal_name_full 'Dalton transactions (Cambridge, England : 2003)'
_journal_page_first 20254
_journal_page_last 20264
_journal_paper_doi 10.1039/c5dt03596a
_journal_volume 44
_journal_year 2015
_chemical_formula_structural 'Ce3.30 Mn1.07 Zn2.93 As6'
_chemical_formula_sum 'As6 Ce3.3 Mn1.07 Zn2.93'
_chemical_formula_weight 1162.27
_chemical_name_common 'cerium manganese zinc arsenide (3.3/1.1/2.9/6)'
_chemical_name_systematic 'cerium manganese zinc arsenide (3.3/1.1/2.9/6)'
_space_group_crystal_system trigonal
_space_group_IT_number 166
_space_group_name_Hall '-R 3 2"'
_space_group_name_H-M_alt 'R -3 m :H'
_symmetry_space_group_name_Hall '-R 3 2"'
_symmetry_space_group_name_H-M 'R -3 m :H'
_atom_sites_solution_primary direct
_atom_sites_solution_secondary difmap
_audit_creation_method SHELXL-2013
_cell_angle_alpha 90
_cell_angle_beta 90
_cell_angle_gamma 120
_cell_formula_units_Z 3
_cell_length_a 4.218(3)
_cell_length_b 4.218(3)
_cell_length_c 62.11(4)
_cell_measurement_reflns_used 367
_cell_measurement_temperature 296(2)
_cell_measurement_theta_max 19.69
_cell_measurement_theta_min 5.28
_cell_volume 957.0(11)
_computing_cell_refinement 'Bruker SAINT 7.68A (Bruker, 2009)'
_computing_data_collection 'Bruker APEX 2 (Bruker, 2008)'
_computing_data_reduction 'Bruker SAINT 7.68A'
_computing_molecular_graphics 'ATOMS 5.1 (Dowty, 1999)'
_computing_publication_material 'Bruker SHELXTL'
_computing_structure_refinement 'Bruker SHELXTL'
_computing_structure_solution 'Bruker SHELXTL'
_diffrn_ambient_temperature 296(2)
_diffrn_measured_fraction_theta_full 0.996
_diffrn_measured_fraction_theta_max 0.997
_diffrn_measurement_device_type 'Bruker PLATFORM/SMART APEX II CCD'
_diffrn_measurement_method '\w and \f scans'
_diffrn_radiation_type MoK\a
_diffrn_radiation_wavelength 0.71073
_diffrn_reflns_av_R_equivalents 0.0805
_diffrn_reflns_av_unetI/netI 0.0357
_diffrn_reflns_Laue_measured_fraction_full 0.996
_diffrn_reflns_Laue_measured_fraction_max 0.997
_diffrn_reflns_limit_h_max 5
_diffrn_reflns_limit_h_min -5
_diffrn_reflns_limit_k_max 5
_diffrn_reflns_limit_k_min -5
_diffrn_reflns_limit_l_max 75
_diffrn_reflns_limit_l_min -75
_diffrn_reflns_number 2373
_diffrn_reflns_point_group_measured_fraction_full 0.996
_diffrn_reflns_point_group_measured_fraction_max 0.997
_diffrn_reflns_theta_full 25.242
_diffrn_reflns_theta_max 25.579
_diffrn_reflns_theta_min 1.967
_diffrn_source 'fine-focus sealed tube'
_exptl_absorpt_coefficient_mu 33.343
_exptl_absorpt_correction_T_max 0.5186
_exptl_absorpt_correction_T_min 0.2768
_exptl_absorpt_correction_type numerical
_exptl_absorpt_process_details 'Bruker SHELXTL (Sheldrick, 2013)'
_exptl_crystal_colour black
_exptl_crystal_density_diffrn 6.050
_exptl_crystal_density_method 'not measured'
_exptl_crystal_description irregular
_exptl_crystal_F_000 1512
_exptl_crystal_size_max 0.046
_exptl_crystal_size_mid 0.030
_exptl_crystal_size_min 0.021
_refine_diff_density_max 1.737
_refine_diff_density_min -1.581
_refine_diff_density_rms 0.302
_refine_ls_extinction_method none
_refine_ls_goodness_of_fit_ref 1.064
_refine_ls_hydrogen_treatment undef
_refine_ls_matrix_type full
_refine_ls_number_parameters 27
_refine_ls_number_reflns 297
_refine_ls_number_restraints 0
_refine_ls_restrained_S_all 1.064
_refine_ls_R_factor_all 0.0575
_refine_ls_R_factor_gt 0.0325
_refine_ls_shift/su_max 0.000
_refine_ls_shift/su_mean 0.000
_refine_ls_structure_factor_coef Fsqd
_refine_ls_weighting_details 'w=1/[\s^2^(Fo^2^)+(0.0112P)^2^+52.0369P] where P=(Fo^2^+2Fc^2^)/3'
_refine_ls_weighting_scheme calc
_refine_ls_wR_factor_gt 0.0522
_refine_ls_wR_factor_ref 0.0583
_reflns_Friedel_coverage 0.000
_reflns_number_gt 216
_reflns_number_total 297
_reflns_threshold_expression 'I > 2\s(I)'
_cod_data_source_file c5dt03596a1.cif
_cod_data_source_block Ce4-x(Mn,Zn)4As6
_cod_depositor_comments 'Adding full bibliography for 7037017--7037025.cif.'
_cod_original_cell_volume 957.0(13)
_cod_original_formula_sum 'As6 Ce3.30 Mn1.07 Zn2.93'
_cod_database_code 7037022
_shelx_space_group_comment
;
The symmetry employed for this shelxl refinement is uniquely defined
by the following loop, which should always be used as a source of
symmetry information in preference to the above space-group names.
They are only intended as comments.
;
_shelx_estimated_absorpt_t_min 0.309
_shelx_estimated_absorpt_t_max 0.541
_shelxl_version_number 2013-4

loop_
_space_group_symop_operation_xyz
'x, y, z'
'-y, x-y, z'
'-x+y, -x, z'
'y, x, -z'
'x-y, -y, -z'
'-x, -x+y, -z'
'x+2/3, y+1/3, z+1/3'
'-y+2/3, x-y+1/3, z+1/3'
'-x+y+2/3, -x+1/3, z+1/3'
'y+2/3, x+1/3, -z+1/3'
'x-y+2/3, -y+1/3, -z+1/3'
'-x+2/3, -x+y+1/3, -z+1/3'
'x+1/3, y+2/3, z+2/3'
'-y+1/3, x-y+2/3, z+2/3'
'-x+y+1/3, -x+2/3, z+2/3'
'y+1/3, x+2/3, -z+2/3'
'x-y+1/3, -y+2/3, -z+2/3'
'-x+1/3, -x+y+2/3, -z+2/3'
'-x, -y, -z'
'y, -x+y, -z'
'x-y, x, -z'
'-y, -x, z'
'-x+y, y, z'
'x, x-y, z'
'-x+2/3, -y+1/3, -z+1/3'
'y+2/3, -x+y+1/3, -z+1/3'
'x-y+2/3, x+1/3, -z+1/3'
'-y+2/3, -x+1/3, z+1/3'
'-x+y+2/3, y+1/3, z+1/3'
'x+2/3, x-y+1/3, z+1/3'
'-x+1/3, -y+2/3, -z+2/3'
'y+1/3, -x+y+2/3, -z+2/3'
'x-y+1/3, x+2/3, -z+2/3'
'-y+1/3, -x+2/3, z+2/3'
'-x+y+1/3, y+2/3, z+2/3'
'x+1/3, x-y+2/3, z+2/3'

loop_
_atom_site_label
_atom_site_type_symbol
_atom_site_fract_x
_atom_site_fract_y
_atom_site_fract_z
_atom_site_U_iso_or_equiv
_atom_site_adp_type
_atom_site_occupancy
_atom_site_site_symmetry_order
_atom_site_calc_flag
_atom_site_refinement_flags_posn
_atom_site_refinement_flags_adp
_atom_site_refinement_flags_occupancy
Ce1 Ce 0.0000 0.0000 0.39010(2) 0.0187(4) Uani 1 6 d S T P
Ce2 Ce 0.0000 0.0000 0.5000 0.038(3) Uani 0.323(9) 12 d S T .
Ce3 Ce 0.0000 0.0000 0.0000 0.0170(5) Uani 1 12 d S T P
Zn1 Zn 0.0000 0.0000 0.13023(8) 0.0332(13) Uani 0.721(7) 6 d S T P
Mn1 Mn 0.0000 0.0000 0.1478(3) 0.0332(13) Uani 0.279(7) 6 d S T P
Zn2 Zn 0.0000 0.0000 0.23276(5) 0.0265(13) Uani 0.75(6) 6 d S T P
Mn2 Mn 0.0000 0.0000 0.23276(5) 0.0265(13) Uani 0.25(6) 6 d S T P
As1 As 0.0000 0.0000 0.08679(4) 0.0186(6) Uani 1 6 d S T P
As2 As 0.0000 0.0000 0.19204(5) 0.0271(7) Uani 1 6 d S T P
As3 As 0.0000 0.0000 0.30451(4) 0.0173(6) Uani 1 6 d S T P

loop_
_atom_site_aniso_label
_atom_site_aniso_U_11
_atom_site_aniso_U_22
_atom_site_aniso_U_33
_atom_site_aniso_U_23
_atom_site_aniso_U_13
_atom_site_aniso_U_12
Ce1 0.0150(5) 0.0150(5) 0.0260(9) 0.000 0.000 0.0075(2)
Ce2 0.038(4) 0.038(4) 0.038(5) 0.000 0.000 0.0189(18)
Ce3 0.0139(7) 0.0139(7) 0.0234(11) 0.000 0.000 0.0069(3)
Zn1 0.0308(18) 0.0308(18) 0.038(3) 0.000 0.000 0.0154(9)
Mn1 0.0308(18) 0.0308(18) 0.038(3) 0.000 0.000 0.0154(9)
Zn2 0.0250(15) 0.0250(15) 0.029(2) 0.000 0.000 0.0125(8)
Mn2 0.0250(15) 0.0250(15) 0.029(2) 0.000 0.000 0.0125(8)
As1 0.0162(10) 0.0162(10) 0.0235(15) 0.000 0.000 0.0081(5)
As2 0.0251(9) 0.0251(9) 0.0311(17) 0.000 0.000 0.0125(5)
As3 0.0154(8) 0.0154(8) 0.0212(14) 0.000 0.000 0.0077(4)

loop_
_atom_type_symbol
_atom_type_description
_atom_type_scat_dispersion_real
_atom_type_scat_dispersion_imag
_atom_type_scat_source
Mn Mn 0.3368 0.7283 'International Tables Vol C Tables 4.2.6.8 and 6.1.1.4'
Zn Zn 0.2839 1.4301 'International Tables Vol C Tables 4.2.6.8 and 6.1.1.4'
As As 0.0499 2.0058 'International Tables Vol C Tables 4.2.6.8 and 6.1.1.4'
Ce Ce -0.2486 2.6331 'International Tables Vol C Tables 4.2.6.8 and 6.1.1.4'

loop_
_geom_angle_atom_site_label_1
_geom_angle_atom_site_label_2
_geom_angle_atom_site_label_3
_geom_angle
_geom_angle_site_symmetry_1
_geom_angle_site_symmetry_3
As3 Ce1 As3 89.70(7) 31_445 31
As3 Ce1 As3 89.70(7) 31_445 31_545
As3 Ce1 As3 89.70(7) 31 31_545
As3 Ce1 As1 178.03(7) 31_445 7
As3 Ce1 As1 91.70(5) 31 7
As3 Ce1 As1 91.70(5) 31_545 7
As3 Ce1 As1 91.70(5) 31_445 7_445
As3 Ce1 As1 178.03(7) 31 7_445
As3 Ce1 As1 91.70(5) 31_545 7_445
As1 Ce1 As1 86.87(7) 7 7_445
As3 Ce1 As1 91.70(5) 31_445 7_455
As3 Ce1 As1 91.70(5) 31 7_455
As3 Ce1 As1 178.03(7) 31_545 7_455
As1 Ce1 As1 86.87(7) 7 7_455
As1 Ce1 As1 86.87(7) 7_445 7_455
As3 Ce1 Zn2 134.75(3) 31_445 31
As3 Ce1 Zn2 83.65(7) 31 31
As3 Ce1 Zn2 134.75(3) 31_545 31
As1 Ce1 Zn2 44.13(3) 7 31
As1 Ce1 Zn2 94.38(8) 7_445 31
As1 Ce1 Zn2 44.13(3) 7_455 31
As3 Ce1 Mn2 134.75(3) 31_445 31
As3 Ce1 Mn2 83.65(7) 31 31
As3 Ce1 Mn2 134.75(3) 31_545 31
As1 Ce1 Mn2 44.13(3) 7 31
As1 Ce1 Mn2 94.38(8) 7_445 31
As1 Ce1 Mn2 44.13(3) 7_455 31
Zn2 Ce1 Mn2 0.00(7) 31 31
As3 Ce1 Zn2 83.65(7) 31_445 31_445
As3 Ce1 Zn2 134.75(3) 31 31_445
As3 Ce1 Zn2 134.75(3) 31_545 31_445
As1 Ce1 Zn2 94.38(8) 7 31_445
As1 Ce1 Zn2 44.13(3) 7_445 31_445
As1 Ce1 Zn2 44.13(3) 7_455 31_445
Zn2 Ce1 Zn2 70.56(7) 31 31_445
Mn2 Ce1 Zn2 70.56(7) 31 31_445
As3 Ce1 Mn2 83.65(7) 31_445 31_445
As3 Ce1 Mn2 134.75(3) 31 31_445
As3 Ce1 Mn2 134.75(3) 31_545 31_445
As1 Ce1 Mn2 94.38(8) 7 31_445
As1 Ce1 Mn2 44.13(3) 7_445 31_445
As1 Ce1 Mn2 44.13(3) 7_455 31_445
Zn2 Ce1 Mn2 70.56(7) 31 31_445
Mn2 Ce1 Mn2 70.56(7) 31 31_445
Zn2 Ce1 Mn2 0.00(7) 31_445 31_445
As3 Ce1 Zn2 134.75(3) 31_445 31_545
As3 Ce1 Zn2 134.75(3) 31 31_545
As3 Ce1 Zn2 83.65(7) 31_545 31_545
As1 Ce1 Zn2 44.13(3) 7 31_545
As1 Ce1 Zn2 44.13(3) 7_445 31_545
As1 Ce1 Zn2 94.38(8) 7_455 31_545
Zn2 Ce1 Zn2 70.56(7) 31 31_545
Mn2 Ce1 Zn2 70.56(7) 31 31_545
Zn2 Ce1 Zn2 70.56(7) 31_445 31_545
Mn2 Ce1 Zn2 70.56(7) 31_445 31_545
As3 Ce1 Mn2 134.75(3) 31_445 31_545
As3 Ce1 Mn2 134.75(3) 31 31_545
As3 Ce1 Mn2 83.65(7) 31_545 31_545
As1 Ce1 Mn2 44.13(3) 7 31_545
As1 Ce1 Mn2 44.13(3) 7_445 31_545
As1 Ce1 Mn2 94.38(8) 7_455 31_545
Zn2 Ce1 Mn2 70.56(7) 31 31_545
Mn2 Ce1 Mn2 70.56(7) 31 31_545
Zn2 Ce1 Mn2 70.56(7) 31_445 31_545
Mn2 Ce1 Mn2 70.56(7) 31_445 31_545
Zn2 Ce1 Mn2 0.00(7) 31_545 31_545
Mn1 Ce2 Mn1 180.0 31 7_445
Mn1 Ce2 Mn1 102.6(4) 31 31_445
Mn1 Ce2 Mn1 77.4(4) 7_445 31_445
Mn1 Ce2 Mn1 77.4(4) 31 7
Mn1 Ce2 Mn1 102.6(4) 7_445 7
Mn1 Ce2 Mn1 180.0(6) 31_445 7
Mn1 Ce2 Mn1 102.6(4) 31 31_545
Mn1 Ce2 Mn1 77.4(4) 7_445 31_545
Mn1 Ce2 Mn1 102.6(4) 31_445 31_545
Mn1 Ce2 Mn1 77.4(4) 7 31_545
Mn1 Ce2 Mn1 77.4(4) 31 7_455
Mn1 Ce2 Mn1 102.6(4) 7_445 7_455
Mn1 Ce2 Mn1 77.4(4) 31_445 7_455
Mn1 Ce2 Mn1 102.6(4) 7 7_455
Mn1 Ce2 Mn1 180.0(6) 31_545 7_455
Mn1 Ce2 As2 127.86(13) 31 31_445
Mn1 Ce2 As2 52.14(13) 7_445 31_445
Mn1 Ce2 As2 58.6(3) 31_445 31_445
Mn1 Ce2 As2 121.4(3) 7 31_445
Mn1 Ce2 As2 127.86(13) 31_545 31_445
Mn1 Ce2 As2 52.14(13) 7_455 31_445
Mn1 Ce2 As2 52.14(13) 31 7
Mn1 Ce2 As2 127.86(13) 7_445 7
Mn1 Ce2 As2 121.4(3) 31_445 7
Mn1 Ce2 As2 58.6(3) 7 7
Mn1 Ce2 As2 52.14(13) 31_545 7
Mn1 Ce2 As2 127.86(13) 7_455 7
As2 Ce2 As2 180.00(9) 31_445 7
Mn1 Ce2 As2 58.6(3) 31 31
Mn1 Ce2 As2 121.4(3) 7_445 31
Mn1 Ce2 As2 127.86(13) 31_445 31
Mn1 Ce2 As2 52.14(13) 7 31
Mn1 Ce2 As2 127.86(13) 31_545 31
Mn1 Ce2 As2 52.14(13) 7_455 31
As2 Ce2 As2 93.28(7) 31_445 31
As2 Ce2 As2 86.72(7) 7 31
Mn1 Ce2 As2 121.4(3) 31 7_445
Mn1 Ce2 As2 58.6(3) 7_445 7_445
Mn1 Ce2 As2 52.14(13) 31_445 7_445
Mn1 Ce2 As2 127.86(13) 7 7_445
Mn1 Ce2 As2 52.14(13) 31_545 7_445
Mn1 Ce2 As2 127.86(13) 7_455 7_445
As2 Ce2 As2 86.72(7) 31_445 7_445
As2 Ce2 As2 93.28(7) 7 7_445
As2 Ce2 As2 180.0 31 7_445
Mn1 Ce2 As2 127.86(13) 31 31_545
Mn1 Ce2 As2 52.14(13) 7_445 31_545
Mn1 Ce2 As2 127.86(13) 31_445 31_545
Mn1 Ce2 As2 52.14(13) 7 31_545
Mn1 Ce2 As2 58.6(3) 31_545 31_545
Mn1 Ce2 As2 121.4(3) 7_455 31_545
As2 Ce2 As2 93.28(7) 31_445 31_545
As2 Ce2 As2 86.72(7) 7 31_545
As2 Ce2 As2 93.28(7) 31 31_545
As2 Ce2 As2 86.72(7) 7_445 31_545
Mn1 Ce2 As2 52.14(13) 31 7_455
Mn1 Ce2 As2 127.86(13) 7_445 7_455
Mn1 Ce2 As2 52.14(13) 31_445 7_455
Mn1 Ce2 As2 127.86(13) 7 7_455
Mn1 Ce2 As2 121.4(3) 31_545 7_455
Mn1 Ce2 As2 58.6(3) 7_455 7_455
As2 Ce2 As2 86.72(7) 31_445 7_455
As2 Ce2 As2 93.28(7) 7 7_455
As2 Ce2 As2 86.72(7) 31 7_455
As2 Ce2 As2 93.28(7) 7_445 7_455
As2 Ce2 As2 180.00(9) 31_545 7_455
As3 Ce3 As3 180.00(8) 25 13_444
As3 Ce3 As3 88.50(6) 25 25_445
As3 Ce3 As3 91.50(6) 13_444 25_445
As3 Ce3 As3 91.50(6) 25 13_554
As3 Ce3 As3 88.50(6) 13_444 13_554
As3 Ce3 As3 180.00(8) 25_445 13_554
As3 Ce3 As3 91.50(6) 25 13_544
As3 Ce3 As3 88.50(6) 13_444 13_544
As3 Ce3 As3 91.50(6) 25_445 13_544
As3 Ce3 As3 88.50(6) 13_554 13_544
As3 Ce3 As3 88.50(6) 25 25_455
As3 Ce3 As3 91.50(6) 13_444 25_455
As3 Ce3 As3 88.50(6) 25_445 25_455
As3 Ce3 As3 91.50(6) 13_554 25_455
As3 Ce3 As3 180.00(8) 13_544 25_455
Mn1 Zn1 As2 74.24(12) . 25
Mn1 Zn1 As2 74.24(12) . 25_445
As2 Zn1 As2 112.92(10) 25 25_445
Mn1 Zn1 As2 74.24(12) . 25_455
As2 Zn1 As2 112.92(10) 25 25_455
As2 Zn1 As2 112.92(10) 25_445 25_455
Mn1 Zn1 As1 180.0 . .
As2 Zn1 As1 105.76(12) 25 .
As2 Zn1 As1 105.76(12) 25_445 .
As2 Zn1 As1 105.76(12) 25_455 .
Mn1 Zn1 Mn2 127.10(9) . 25_445
As2 Zn1 Mn2 123.20(7) 25 25_445
As2 Zn1 Mn2 52.86(10) 25_445 25_445
As2 Zn1 Mn2 123.20(7) 25_455 25_445
As1 Zn1 Mn2 52.90(9) . 25_445
Mn1 Zn1 Zn2 127.10(9) . 25_445
As2 Zn1 Zn2 123.20(7) 25 25_445
As2 Zn1 Zn2 52.86(10) 25_445 25_445
As2 Zn1 Zn2 123.20(7) 25_455 25_445
As1 Zn1 Zn2 52.90(9) . 25_445
Mn2 Zn1 Zn2 0.00(10) 25_445 25_445
Mn1 Zn1 Mn2 127.10(9) . 25
As2 Zn1 Mn2 52.86(10) 25 25
As2 Zn1 Mn2 123.20(7) 25_445 25
As2 Zn1 Mn2 123.20(7) 25_455 25
As1 Zn1 Mn2 52.90(9) . 25
Mn2 Zn1 Mn2 87.38(12) 25_445 25
Zn2 Zn1 Mn2 87.38(12) 25_445 25
Mn1 Zn1 Zn2 127.10(9) . 25
As2 Zn1 Zn2 52.86(10) 25 25
As2 Zn1 Zn2 123.20(7) 25_445 25
As2 Zn1 Zn2 123.20(7) 25_455 25
As1 Zn1 Zn2 52.90(9) . 25
Mn2 Zn1 Zn2 87.38(12) 25_445 25
Zn2 Zn1 Zn2 87.38(12) 25_445 25
Mn2 Zn1 Zn2 0.00(10) 25 25
Mn1 Zn1 Zn2 127.10(9) . 25_455
As2 Zn1 Zn2 123.20(7) 25 25_455
As2 Zn1 Zn2 123.20(7) 25_445 25_455
As2 Zn1 Zn2 52.86(10) 25_455 25_455
As1 Zn1 Zn2 52.90(9) . 25_455
Mn2 Zn1 Zn2 87.37(12) 25_445 25_455
Zn2 Zn1 Zn2 87.37(12) 25_445 25_455
Mn2 Zn1 Zn2 87.37(12) 25 25_455
Zn2 Zn1 Zn2 87.37(12) 25 25_455
Mn1 Zn1 Mn2 127.10(9) . 25_455
As2 Zn1 Mn2 123.20(7) 25 25_455
As2 Zn1 Mn2 123.20(7) 25_445 25_455
As2 Zn1 Mn2 52.86(10) 25_455 25_455
As1 Zn1 Mn2 52.90(9) . 25_455
Mn2 Zn1 Mn2 87.37(12) 25_445 25_455
Zn2 Zn1 Mn2 87.37(12) 25_445 25_455
Mn2 Zn1 Mn2 87.37(12) 25 25_455
Zn2 Zn1 Mn2 87.37(12) 25 25_455
Zn2 Zn1 Mn2 0.00(10) 25_455 25_455
Mn1 Zn1 Ce2 47.10(7) . 13_554
As2 Zn1 Ce2 57.49(7) 25 13_554
As2 Zn1 Ce2 121.35(18) 25_445 13_554
As2 Zn1 Ce2 57.50(7) 25_455 13_554
As1 Zn1 Ce2 132.90(7) . 13_554
Mn2 Zn1 Ce2 174.20(14) 25_445 13_554
Zn2 Zn1 Ce2 174.20(14) 25_445 13_554
Mn2 Zn1 Ce2 96.80(5) 25 13_554
Zn2 Zn1 Ce2 96.80(5) 25 13_554
Zn2 Zn1 Ce2 96.80(5) 25_455 13_554
Mn2 Zn1 Ce2 96.80(5) 25_455 13_554
Zn1 Mn1 As2 80.6(4) . 25_445
Zn1 Mn1 As2 80.6(4) . 25
As2 Mn1 As2 117.4(2) 25_445 25
Zn1 Mn1 As2 80.6(4) . 25_455
As2 Mn1 As2 117.4(2) 25_445 25_455
As2 Mn1 As2 117.4(2) 25 25_455
Zn1 Mn1 Ce2 115.7(3) . 13_554
As2 Mn1 Ce2 163.8(7) 25_445 13_554
As2 Mn1 Ce2 68.07(9) 25 13_554
As2 Mn1 Ce2 68.07(9) 25_455 13_554
Zn1 Mn1 Ce2 115.7(3) . 13_444
As2 Mn1 Ce2 68.07(9) 25_445 13_444
As2 Mn1 Ce2 163.8(7) 25 13_444
As2 Mn1 Ce2 68.07(9) 25_455 13_444
Ce2 Mn1 Ce2 102.6(4) 13_554 13_444
Zn1 Mn1 Ce2 115.7(3) . 13_544
As2 Mn1 Ce2 68.07(9) 25_445 13_544
As2 Mn1 Ce2 68.07(9) 25 13_544
As2 Mn1 Ce2 163.8(7) 25_455 13_544
Ce2 Mn1 Ce2 102.6(4) 13_554 13_544
Ce2 Mn1 Ce2 102.6(4) 13_444 13_544
Zn1 Mn1 As2 180.0 . .
As2 Mn1 As2 99.4(4) 25_445 .
As2 Mn1 As2 99.4(4) 25 .
As2 Mn1 As2 99.4(4) 25_455 .
Ce2 Mn1 As2 64.3(3) 13_554 .
Ce2 Mn1 As2 64.3(3) 13_444 .
Ce2 Mn1 As2 64.3(3) 13_544 .
As2 Zn2 As1 109.37(9) . 25
As2 Zn2 As1 109.37(9) . 25_445
As1 Zn2 As1 109.57(9) 25 25_445
As2 Zn2 As1 109.37(9) . 25_455
As1 Zn2 As1 109.57(9) 25 25_455
As1 Zn2 As1 109.57(9) 25_445 25_455
As2 Zn2 Zn1 52.90(9) . 25_445
As1 Zn2 Zn1 125.19(5) 25 25_445
As1 Zn2 Zn1 56.47(10) 25_445 25_445
As1 Zn2 Zn1 125.19(5) 25_455 25_445
As2 Zn2 Zn1 52.90(9) . 25
As1 Zn2 Zn1 56.47(10) 25 25
As1 Zn2 Zn1 125.19(5) 25_445 25
As1 Zn2 Zn1 125.19(5) 25_455 25
Zn1 Zn2 Zn1 87.37(12) 25_445 25
As2 Zn2 Zn1 52.90(9) . 25_455
As1 Zn2 Zn1 125.19(5) 25 25_455
As1 Zn2 Zn1 125.19(5) 25_445 25_455
As1 Zn2 Zn1 56.47(10) 25_455 25_455
Zn1 Zn2 Zn1 87.37(12) 25_445 25_455
Zn1 Zn2 Zn1 87.37(12) 25 25_455
As2 Zn2 Ce1 138.17(4) . 31
As1 Zn2 Ce1 55.83(6) 25 31
As1 Zn2 Ce1 112.46(12) 25_445 31
As1 Zn2 Ce1 55.83(6) 25_455 31
Zn1 Zn2 Ce1 168.93(10) 25_445 31
Zn1 Zn2 Ce1 100.58(7) 25 31
Zn1 Zn2 Ce1 100.58(7) 25_455 31
As2 Zn2 Ce1 138.17(4) . 31_445
As1 Zn2 Ce1 112.46(12) 25 31_445
As1 Zn2 Ce1 55.83(6) 25_445 31_445
As1 Zn2 Ce1 55.83(6) 25_455 31_445
Zn1 Zn2 Ce1 100.58(7) 25_445 31_445
Zn1 Zn2 Ce1 168.93(10) 25 31_445
Zn1 Zn2 Ce1 100.58(7) 25_455 31_445
Ce1 Zn2 Ce1 70.56(7) 31 31_445
As2 Zn2 Ce1 138.17(4) . 31_545
As1 Zn2 Ce1 55.83(6) 25 31_545
As1 Zn2 Ce1 55.83(6) 25_445 31_545
As1 Zn2 Ce1 112.46(12) 25_455 31_545
Zn1 Zn2 Ce1 100.58(7) 25_445 31_545
Zn1 Zn2 Ce1 100.58(7) 25 31_545
Zn1 Zn2 Ce1 168.93(10) 25_455 31_545
Ce1 Zn2 Ce1 70.56(7) 31 31_545
Ce1 Zn2 Ce1 70.56(7) 31_445 31_545
Mn2 As1 Zn2 0.00(13) 25 25
Mn2 As1 Mn2 109.57(9) 25 25_445
Zn2 As1 Mn2 109.57(9) 25 25_445
Mn2 As1 Zn2 109.57(9) 25 25_445
Zn2 As1 Zn2 109.57(9) 25 25_445
Mn2 As1 Zn2 0.00(13) 25_445 25_445
Mn2 As1 Mn2 109.57(9) 25 25_455
Zn2 As1 Mn2 109.57(9) 25 25_455
Mn2 As1 Mn2 109.57(9) 25_445 25_455
Zn2 As1 Mn2 109.57(9) 25_445 25_455
Mn2 As1 Zn2 109.57(9) 25 25_455
Zn2 As1 Zn2 109.57(9) 25 25_455
Mn2 As1 Zn2 109.57(9) 25_445 25_455
Zn2 As1 Zn2 109.57(9) 25_445 25_455
Mn2 As1 Zn2 0.00(13) 25_455 25_455
Mn2 As1 Zn1 70.63(9) 25 .
Zn2 As1 Zn1 70.63(9) 25 .
Mn2 As1 Zn1 70.63(9) 25_445 .
Zn2 As1 Zn1 70.63(9) 25_445 .
Mn2 As1 Zn1 70.63(9) 25_455 .
Zn2 As1 Zn1 70.63(9) 25_455 .
Mn2 As1 Ce1 161.92(12) 25 13_444
Zn2 As1 Ce1 161.92(12) 25 13_444
Mn2 As1 Ce1 80.05(6) 25_445 13_444
Zn2 As1 Ce1 80.05(6) 25_445 13_444
Mn2 As1 Ce1 80.05(6) 25_455 13_444
Zn2 As1 Ce1 80.05(6) 25_455 13_444
Zn1 As1 Ce1 127.45(5) . 13_444
Mn2 As1 Ce1 80.05(6) 25 13_554
Zn2 As1 Ce1 80.05(6) 25 13_554
Mn2 As1 Ce1 161.92(12) 25_445 13_554
Zn2 As1 Ce1 161.92(12) 25_445 13_554
Mn2 As1 Ce1 80.05(6) 25_455 13_554
Zn2 As1 Ce1 80.05(6) 25_455 13_554
Zn1 As1 Ce1 127.45(5) . 13_554
Ce1 As1 Ce1 86.87(7) 13_444 13_554
Mn2 As1 Ce1 80.05(6) 25 13_544
Zn2 As1 Ce1 80.05(6) 25 13_544
Mn2 As1 Ce1 80.05(6) 25_445 13_544
Zn2 As1 Ce1 80.05(6) 25_445 13_544
Mn2 As1 Ce1 161.92(12) 25_455 13_544
Zn2 As1 Ce1 161.92(12) 25_455 13_544
Zn1 As1 Ce1 127.45(5) . 13_544
Ce1 As1 Ce1 86.87(7) 13_444 13_544
Ce1 As1 Ce1 86.87(7) 13_554 13_544
Mn1 As2 Mn1 117.4(2) 25_445 25
Mn1 As2 Mn1 117.4(2) 25_445 25_455
Mn1 As2 Mn1 117.4(2) 25 25_455
Mn1 As2 Zn2 99.4(4) 25_445 .
Mn1 As2 Zn2 99.4(4) 25 .
Mn1 As2 Zn2 99.4(4) 25_455 .
Mn1 As2 Zn1 121.28(9) 25_445 25
Mn1 As2 Zn1 25.2(4) 25 25
Mn1 As2 Zn1 121.28(9) 25_455 25
Zn2 As2 Zn1 74.25(12) . 25
Mn1 As2 Zn1 25.2(4) 25_445 25_445
Mn1 As2 Zn1 121.28(8) 25 25_445
Mn1 As2 Zn1 121.28(8) 25_455 25_445
Zn2 As2 Zn1 74.25(12) . 25_445
Zn1 As2 Zn1 112.92(10) 25 25_445
Mn1 As2 Zn1 121.28(8) 25_445 25_455
Mn1 As2 Zn1 121.28(9) 25 25_455
Mn1 As2 Zn1 25.2(4) 25_455 25_455
Zn2 As2 Zn1 74.25(12) . 25_455
Zn1 As2 Zn1 112.92(10) 25 25_455
Zn1 As2 Zn1 112.92(10) 25_445 25_455
Mn1 As2 Mn1 80.6(4) 25_445 .
Mn1 As2 Mn1 80.6(4) 25 .
Mn1 As2 Mn1 80.6(4) 25_455 .
Zn2 As2 Mn1 180.0 . .
Zn1 As2 Mn1 105.75(12) 25 .
Zn1 As2 Mn1 105.75(12) 25_445 .
Zn1 As2 Mn1 105.75(12) 25_455 .
Mn1 As2 Ce2 59.8(2) 25_445 13_444
Mn1 As2 Ce2 137.6(4) 25 13_444
Mn1 As2 Ce2 59.8(2) 25_455 13_444
Zn2 As2 Ce2 122.91(5) . 13_444
Zn1 As2 Ce2 162.84(15) 25 13_444
Zn1 As2 Ce2 75.14(7) 25_445 13_444
Zn1 As2 Ce2 75.14(7) 25_455 13_444
Mn1 As2 Ce2 57.09(5) . 13_444
Mn1 As2 Ce2 137.6(4) 25_445 13_554
Mn1 As2 Ce2 59.8(2) 25 13_554
Mn1 As2 Ce2 59.8(2) 25_455 13_554
Zn2 As2 Ce2 122.91(5) . 13_554
Zn1 As2 Ce2 75.14(7) 25 13_554
Zn1 As2 Ce2 162.84(15) 25_445 13_554
Zn1 As2 Ce2 75.14(7) 25_455 13_554
Mn1 As2 Ce2 57.09(5) . 13_554
Ce2 As2 Ce2 93.27(7) 13_444 13_554
Mn1 As2 Ce2 59.8(2) 25_445 13_544
Mn1 As2 Ce2 59.8(2) 25 13_544
Mn1 As2 Ce2 137.6(4) 25_455 13_544
Zn2 As2 Ce2 122.91(5) . 13_544
Zn1 As2 Ce2 75.14(7) 25 13_544
Zn1 As2 Ce2 75.14(7) 25_445 13_544
Zn1 As2 Ce2 162.84(15) 25_455 13_544
Mn1 As2 Ce2 57.09(5) . 13_544
Ce2 As2 Ce2 93.27(7) 13_444 13_544
Ce2 As2 Ce2 93.27(7) 13_554 13_544
Ce1 As3 Ce1 89.70(7) 31_445 31
Ce1 As3 Ce1 89.70(7) 31_445 31_545
Ce1 As3 Ce1 89.70(7) 31 31_545
Ce1 As3 Ce3 179.16(8) 31_445 7
Ce1 As3 Ce3 90.90(4) 31 7
Ce1 As3 Ce3 90.90(4) 31_545 7
Ce1 As3 Ce3 90.90(4) 31_445 7_445
Ce1 As3 Ce3 179.16(8) 31 7_445
Ce1 As3 Ce3 90.90(4) 31_545 7_445
Ce3 As3 Ce3 88.50(7) 7 7_445
Ce1 As3 Ce3 90.90(4) 31_445 7_455
Ce1 As3 Ce3 90.90(4) 31 7_455
Ce1 As3 Ce3 179.16(8) 31_545 7_455
Ce3 As3 Ce3 88.50(6) 7 7_455
Ce3 As3 Ce3 88.50(7) 7_445 7_455

loop_
_geom_bond_atom_site_label_1
_geom_bond_atom_site_label_2
_geom_bond_distance
_geom_bond_site_symmetry_2
Ce1 As3 2.991(2) 31_445
Ce1 As3 2.991(2) 31
Ce1 As3 2.991(2) 31_545
Ce1 As1 3.067(2) 7
Ce1 As1 3.067(2) 7_445
Ce1 As1 3.067(2) 7_455
Ce1 Zn2 3.652(3) 31
Ce1 Mn2 3.652(3) 31
Ce1 Zn2 3.652(3) 31_445
Ce1 Mn2 3.652(3) 31_445
Ce1 Zn2 3.652(3) 31_545
Ce1 Mn2 3.652(3) 31_545
Ce2 Mn1 2.702(8) 31
Ce2 Mn1 2.702(7) 7_445
Ce2 Mn1 2.702(7) 31_445
Ce2 Mn1 2.702(8) 7
Ce2 Mn1 2.702(7) 31_545
Ce2 Mn1 2.702(8) 7_455
Ce2 As2 2.901(2) 31_445
Ce2 As2 2.901(2) 7
Ce2 As2 2.901(2) 31
Ce2 As2 2.901(2) 7_445
Ce2 As2 2.901(2) 31_545
Ce2 As2 2.901(2) 7_455
Ce3 As3 3.023(2) 25
Ce3 As3 3.023(2) 13_444
Ce3 As3 3.023(2) 25_445
Ce3 As3 3.023(2) 13_554
Ce3 As3 3.023(2) 13_544
Ce3 As3 3.023(2) 25_455
Zn1 Mn1 1.092(16) .
Zn1 As2 2.530(2) 25
Zn1 As2 2.530(2) 25_445
Zn1 As2 2.530(2) 25_455
Zn1 As1 2.698(6) .
Zn1 Mn2 3.053(4) 25_445
Zn1 Zn2 3.053(4) 25_445
Zn1 Mn2 3.053(4) 25
Zn1 Zn2 3.053(4) 25
Zn1 Zn2 3.053(4) 25_455
Zn1 Mn2 3.053(4) 25_455
Zn1 Ce2 3.324(4) 13_554
Mn1 As2 2.469(3) 25_445
Mn1 As2 2.469(3) 25
Mn1 As2 2.469(3) 25_455
Mn1 Ce2 2.702(8) 13_554
Mn1 Ce2 2.702(8) 13_444
Mn1 Ce2 2.702(8) 13_544
Mn1 As2 2.747(18) .
Zn2 As2 2.529(5) .
Zn2 As1 2.581(2) 25
Zn2 As1 2.581(2) 25_445
Zn2 As1 2.581(2) 25_455
Zn2 Zn1 3.053(4) 25_445
Zn2 Zn1 3.053(4) 25
Zn2 Zn1 3.053(4) 25_455
Zn2 Ce1 3.651(3) 31
Zn2 Ce1 3.651(3) 31_445
Zn2 Ce1 3.651(3) 31_545
As1 Mn2 2.581(2) 25
As1 Zn2 2.581(2) 25
As1 Mn2 2.581(2) 25_445
As1 Zn2 2.581(2) 25_445
As1 Mn2 2.581(2) 25_455
As1 Zn2 2.581(2) 25_455
As1 Ce1 3.068(2) 13_444
As1 Ce1 3.068(2) 13_554
As1 Ce1 3.068(2) 13_544
As2 Mn1 2.469(3) 25_445
As2 Mn1 2.469(3) 25
As2 Mn1 2.469(3) 25_455
As2 Zn1 2.530(2) 25
As2 Zn1 2.530(2) 25_445
As2 Zn1 2.530(2) 25_455
As2 Ce2 2.901(2) 13_444
As2 Ce2 2.901(2) 13_554
As2 Ce2 2.901(2) 13_544
As3 Ce1 2.991(2) 31_445
As3 Ce1 2.990(2) 31
As3 Ce1 2.991(2) 31_545
As3 Ce3 3.023(2) 7
As3 Ce3 3.023(2) 7_445
As3 Ce3 3.023(2) 7_455
